data_1545809
loop_
_publ_author_name
'Mir, Niyaz A.'
'Dubey, Ritesh'
'Desiraju, Gautam R.'

_publ_section_title
;
 Four- and five-component molecular solids: crystal engineering strategies
 based on structural inequivalence
;
_journal_issue 2
_journal_name_full IUCrJ
_journal_page_first 96
_journal_page_last 101
_journal_paper_doi 10.1107/S2052252515023945
_journal_volume 3
_journal_year 2016
_chemical_formula_sum 'C32 H36 N4 O4'
_chemical_formula_weight 540.65
_chemical_name_systematic
;
 ?
;
_space_group_crystal_system monoclinic
_space_group_IT_number 14
_space_group_name_Hall '-P 2yn'
_space_group_name_H-M_alt 'P 1 21/n 1'
_symmetry_space_group_name_Hall '-P 2yn'
_symmetry_space_group_name_H-M 'P 1 21/n 1'
_atom_sites_solution_hydrogens geom
_cell_angle_alpha 90
_cell_angle_beta 90.911(11)
_cell_angle_gamma 90
_cell_formula_units_Z 2
_cell_length_a 7.8566(12)
_cell_length_b 21.336(4)
_cell_length_c 8.3872(17)
_cell_measurement_temperature 150(2)
_cell_volume 1405.8(4)
_computing_structure_refinement 'SHELXL-2013 (Sheldrick, 2013)'
_diffrn_ambient_temperature 150(2)
_diffrn_measured_fraction_theta_full 0.998
_diffrn_measured_fraction_theta_max 0.996
_diffrn_measurement_device_type 'Rigaku Mercury375R (2x2 bin mode)'
_diffrn_measurement_method 'profile data from \w-scans'
_diffrn_radiation_type MoK\a
_diffrn_radiation_wavelength 0.71073
_diffrn_reflns_av_R_equivalents 0.0918
_diffrn_reflns_av_unetI/netI 0.0531
_diffrn_reflns_Laue_measured_fraction_full 0.998
_diffrn_reflns_Laue_measured_fraction_max 0.996
_diffrn_reflns_limit_h_max 10
_diffrn_reflns_limit_h_min -10
_diffrn_reflns_limit_k_max 27
_diffrn_reflns_limit_k_min -27
_diffrn_reflns_limit_l_max 10
_diffrn_reflns_limit_l_min -10
_diffrn_reflns_number 14373
_diffrn_reflns_point_group_measured_fraction_full 0.998
_diffrn_reflns_point_group_measured_fraction_max 0.996
_diffrn_reflns_theta_full 25.242
_diffrn_reflns_theta_max 27.518
_diffrn_reflns_theta_min 1.909
_diffrn_source 'Sealed Tube'
_exptl_absorpt_coefficient_mu 0.085
_exptl_absorpt_correction_T_max 0.983
_exptl_absorpt_correction_T_min 0.983
_exptl_absorpt_correction_type multi-scan
_exptl_absorpt_process_details 'Jacobson, R. (1998) Private communication'
_exptl_crystal_colour COlorless
_exptl_crystal_density_diffrn 1.277
_exptl_crystal_description Block
_exptl_crystal_F_000 576
_exptl_crystal_size_max 0.200
_exptl_crystal_size_mid 0.200
_exptl_crystal_size_min 0.200
_refine_diff_density_max 0.509
_refine_diff_density_min -0.309
_refine_diff_density_rms 0.062
_refine_ls_extinction_method none
_refine_ls_goodness_of_fit_ref 1.092
_refine_ls_hydrogen_treatment constr
_refine_ls_matrix_type full
_refine_ls_number_parameters 186
_refine_ls_number_reflns 3224
_refine_ls_number_restraints 0
_refine_ls_restrained_S_all 1.092
_refine_ls_R_factor_all 0.0612
_refine_ls_R_factor_gt 0.0561
_refine_ls_shift/su_max 0.000
_refine_ls_shift/su_mean 0.000
_refine_ls_structure_factor_coef Fsqd
_refine_ls_weighting_details
;
 w=1/[\s^2^(Fo^2^)+(0.0940P)^2^+0.5103P]
 where P=(Fo^2^+2Fc^2^)/3
;
_refine_ls_weighting_scheme calc
_refine_ls_wR_factor_gt 0.1643
_refine_ls_wR_factor_ref 0.1744
_reflns_Friedel_coverage 0.000
_reflns_number_gt 2925
_reflns_number_total 3224
_reflns_threshold_expression 'I > 2\s(I)'
_cod_data_source_file hi5640.cif
_cod_data_source_block MRE_TMP_22BP
_cod_depositor_comments
;
The following automatic conversions were performed:

'_exptl_absorpt_correction_type' value 'Multi-scan' changed to
'multi-scan' according to
/home/data/users/saulius/crontab/automatic-downloads/rss-feeds/IUCr/lib/dictionaries/cif_core.dic
dictionary named 'cif_core.dic' version 2.4.2 from 2011-04-26.

Automatic conversion script
Id: cif_fix_values 4973 2017-02-22 13:04:09Z antanas 
;
_cod_original_cell_volume 1405.8(5)
_cod_database_code 1545809
_shelx_space_group_comment
;
The symmetry employed for this shelxl refinement is uniquely defined
by the following loop, which should always be used as a source of
symmetry information in preference to the above space-group names.
They are only intended as comments.
;
_shelx_estimated_absorpt_t_min 0.983
_shelx_estimated_absorpt_t_max 0.983
_shelxl_version_number 2013-2

loop_
_space_group_symop_operation_xyz
'x, y, z'
'-x+1/2, y+1/2, -z+1/2'
'-x, -y, -z'
'x-1/2, -y-1/2, z-1/2'

loop_
_atom_site_label
_atom_site_type_symbol
_atom_site_fract_x
_atom_site_fract_y
_atom_site_fract_z
_atom_site_U_iso_or_equiv
_atom_site_adp_type
_atom_site_occupancy
_atom_site_site_symmetry_order
_atom_site_calc_flag
_atom_site_refinement_flags_posn
_atom_site_refinement_flags_adp
O1 O 0.61159(14) 0.14356(5) 0.18886(13) 0.0257(3) Uani 1 1 d . .
H1 H 0.5823 0.1160 0.2544 0.039 Uiso 1 1 calc R U
O2 O 0.37775(15) 0.29025(6) -0.17446(14) 0.0302(3) Uani 1 1 d . .
H2 H 0.2842 0.3047 -0.2074 0.045 Uiso 1 1 calc R U
N1 N 0.54103(16) 0.04834(6) 0.39891(15) 0.0220(3) Uani 1 1 d . .
C1 C 0.49383(19) 0.21591(6) 0.00284(17) 0.0216(3) Uani 1 1 d . .
C2 C 0.46884(19) 0.16724(7) 0.11193(17) 0.0211(3) Uani 1 1 d . .
C5 C 0.1865(2) 0.21810(8) -0.04573(19) 0.0273(3) Uani 1 1 d . .
H5 H 0.0902 0.2353 -0.1001 0.033 Uiso 1 1 calc R U
C6 C 0.3492(2) 0.24141(7) -0.07289(18) 0.0233(3) Uani 1 1 d . .
C9 C 0.47762(19) 0.06073(7) 0.54315(18) 0.0219(3) Uani 1 1 d . .
C3 C 0.3070(2) 0.14372(7) 0.14232(18) 0.0250(3) Uani 1 1 d . .
H3 H 0.2924 0.1107 0.2168 0.030 Uiso 1 1 calc R U
C10 C 0.56394(19) -0.01141(7) 0.35443(17) 0.0213(3) Uani 1 1 d . .
C7 C 0.6681(2) 0.24118(8) -0.0327(2) 0.0327(4) Uani 1 1 d . .
H7A H 0.6908 0.2782 0.0336 0.049 Uiso 1 1 calc R U
H7B H 0.6732 0.2529 -0.1455 0.049 Uiso 1 1 calc R U
H7C H 0.7538 0.2090 -0.0093 0.049 Uiso 1 1 calc R U
C4 C 0.1675(2) 0.16932(8) 0.0622(2) 0.0288(4) Uani 1 1 d . .
H4 H 0.0571 0.1532 0.0815 0.035 Uiso 1 1 calc R U
C8 C 0.4524(2) 0.12797(8) 0.5889(2) 0.0323(4) Uani 1 1 d . .
H8A H 0.4793 0.1550 0.4983 0.049 Uiso 1 1 calc R U
H8B H 0.5277 0.1383 0.6794 0.049 Uiso 1 1 calc R U
H8C H 0.3338 0.1346 0.6190 0.049 Uiso 1 1 calc R U
C11 C 0.6353(2) -0.02326(9) 0.19232(18) 0.0308(4) Uani 1 1 d . .
H11A H 0.6614 0.0168 0.1412 0.046 Uiso 1 1 calc R U
H11B H 0.5515 -0.0461 0.1270 0.046 Uiso 1 1 calc R U
H11C H 0.7396 -0.0482 0.2029 0.046 Uiso 1 1 calc R U
N2 N 0.0836(2) 0.01554(7) 0.30583(18) 0.0336(4) Uani 1 1 d . .
C16 C 0.0326(2) -0.01815(8) 0.43041(19) 0.0269(4) Uani 1 1 d . .
C15 C 0.0396(2) -0.08328(9) 0.4346(2) 0.0316(4) Uani 1 1 d . .
H15 H 0.0039 -0.1056 0.5261 0.038 Uiso 1 1 calc R U
C14 C 0.0998(2) -0.11499(9) 0.3024(2) 0.0372(4) Uani 1 1 d . .
H14 H 0.1050 -0.1595 0.3014 0.045 Uiso 1 1 calc R U
C12 C 0.1411(3) -0.01595(9) 0.1802(2) 0.0372(4) Uani 1 1 d . .
H12 H 0.1768 0.0075 0.0905 0.045 Uiso 1 1 calc R U
C13 C 0.1520(2) -0.08058(10) 0.1721(2) 0.0385(4) Uani 1 1 d . .
H13 H 0.1942 -0.1008 0.0798 0.046 Uiso 1 1 calc R U

loop_
_atom_site_aniso_label
_atom_site_aniso_U_11
_atom_site_aniso_U_22
_atom_site_aniso_U_33
_atom_site_aniso_U_23
_atom_site_aniso_U_13
_atom_site_aniso_U_12
O1 0.0291(6) 0.0220(5) 0.0259(6) 0.0078(4) -0.0023(4) -0.0042(4)
O2 0.0327(6) 0.0260(6) 0.0319(6) 0.0092(5) -0.0030(5) 0.0008(4)
N1 0.0265(6) 0.0216(6) 0.0179(6) 0.0023(5) 0.0001(5) 0.0000(5)
C1 0.0274(7) 0.0168(7) 0.0207(7) -0.0010(5) 0.0012(5) -0.0021(5)
C2 0.0272(7) 0.0180(7) 0.0182(6) -0.0029(5) 0.0008(5) -0.0017(5)
C5 0.0261(7) 0.0280(8) 0.0279(8) -0.0026(6) -0.0001(6) 0.0036(6)
C6 0.0311(8) 0.0180(7) 0.0207(7) -0.0014(5) 0.0007(5) 0.0004(5)
C9 0.0260(7) 0.0201(7) 0.0195(7) 0.0007(5) -0.0015(5) 0.0012(5)
C3 0.0303(8) 0.0231(7) 0.0217(7) -0.0008(6) 0.0048(6) -0.0039(6)
C10 0.0248(7) 0.0229(7) 0.0161(6) 0.0004(5) -0.0007(5) 0.0011(5)
C7 0.0289(8) 0.0273(8) 0.0417(10) 0.0108(7) -0.0005(7) -0.0062(6)
C4 0.0256(7) 0.0314(8) 0.0296(8) -0.0037(6) 0.0061(6) -0.0043(6)
C8 0.0443(9) 0.0207(8) 0.0320(8) -0.0020(6) 0.0016(7) 0.0037(7)
C11 0.0411(9) 0.0335(9) 0.0179(7) 0.0002(6) 0.0059(6) 0.0037(7)
N2 0.0408(8) 0.0332(8) 0.0269(7) -0.0001(6) 0.0060(6) -0.0044(6)
C16 0.0263(7) 0.0292(8) 0.0252(8) -0.0004(6) -0.0014(6) -0.0044(6)
C15 0.0347(8) 0.0333(9) 0.0268(8) 0.0027(6) 0.0012(6) -0.0030(7)
C14 0.0438(10) 0.0290(9) 0.0390(10) -0.0055(7) 0.0024(8) -0.0026(7)
C12 0.0458(10) 0.0387(10) 0.0275(9) -0.0015(7) 0.0079(7) -0.0065(8)
C13 0.0405(9) 0.0435(11) 0.0317(9) -0.0117(8) 0.0061(7) -0.0052(8)

loop_
_atom_type_symbol
_atom_type_description
_atom_type_scat_dispersion_real
_atom_type_scat_dispersion_imag
_atom_type_scat_source
C C 0.0033 0.0016 'International Tables Vol C Tables 4.2.6.8 and 6.1.1.4'
H H 0.0000 0.0000 'International Tables Vol C Tables 4.2.6.8 and 6.1.1.4'
N N 0.0061 0.0033 'International Tables Vol C Tables 4.2.6.8 and 6.1.1.4'
O O 0.0106 0.0060 'International Tables Vol C Tables 4.2.6.8 and 6.1.1.4'

loop_
_geom_angle_atom_site_label_1
_geom_angle_atom_site_label_2
_geom_angle_atom_site_label_3
_geom_angle
_geom_angle_site_symmetry_1
_geom_angle_site_symmetry_3
C2 O1 H1 109.5 . .
C6 O2 H2 109.5 . .
C10 N1 C9 119.42(13) . .
C2 C1 C6 117.56(13) . .
C2 C1 C7 122.17(14) . .
C6 C1 C7 120.27(13) . .
O1 C2 C3 121.28(13) . .
O1 C2 C1 117.09(13) . .
C3 C2 C1 121.62(14) . .
C4 C5 C6 118.81(15) . .
C4 C5 H5 120.6 . .
C6 C5 H5 120.6 . .
O2 C6 C5 122.27(14) . .
O2 C6 C1 115.99(13) . .
C5 C6 C1 121.74(14) . .
N1 C9 C10 119.91(14) . 3_656
N1 C9 C8 118.15(14) . .
C10 C9 C8 121.94(14) 3_656 .
C4 C3 C2 119.01(14) . .
C4 C3 H3 120.5 . .
C2 C3 H3 120.5 . .
N1 C10 C9 120.67(13) . 3_656
N1 C10 C11 117.77(14) . .
C9 C10 C11 121.57(14) 3_656 .
C1 C7 H7A 109.5 . .
C1 C7 H7B 109.5 . .
H7A C7 H7B 109.5 . .
C1 C7 H7C 109.5 . .
H7A C7 H7C 109.5 . .
H7B C7 H7C 109.5 . .
C3 C4 C5 121.23(14) . .
C3 C4 H4 119.4 . .
C5 C4 H4 119.4 . .
C9 C8 H8A 109.5 . .
C9 C8 H8B 109.5 . .
H8A C8 H8B 109.5 . .
C9 C8 H8C 109.5 . .
H8A C8 H8C 109.5 . .
H8B C8 H8C 109.5 . .
C10 C11 H11A 109.5 . .
C10 C11 H11B 109.5 . .
H11A C11 H11B 109.5 . .
C10 C11 H11C 109.5 . .
H11A C11 H11C 109.5 . .
H11B C11 H11C 109.5 . .
C12 N2 C16 117.14(16) . .
N2 C16 C15 123.06(15) . .
N2 C16 C16 116.23(19) . 3_556
C15 C16 C16 120.71(18) . 3_556
C14 C15 C16 118.73(16) . .
C14 C15 H15 120.6 . .
C16 C15 H15 120.6 . .
C13 C14 C15 118.75(18) . .
C13 C14 H14 120.6 . .
C15 C14 H14 120.6 . .
N2 C12 C13 124.25(17) . .
N2 C12 H12 117.9 . .
C13 C12 H12 117.9 . .
C12 C13 C14 118.06(16) . .
C12 C13 H13 121.0 . .
C14 C13 H13 121.0 . .

loop_
_geom_bond_atom_site_label_1
_geom_bond_atom_site_label_2
_geom_bond_distance
_geom_bond_site_symmetry_2
O1 C2 1.3807(18) .
O1 H1 0.8400 .
O2 C6 1.3667(18) .
O2 H2 0.8400 .
N1 C10 1.3414(19) .
N1 C9 1.3420(19) .
C1 C2 1.400(2) .
C1 C6 1.403(2) .
C1 C7 1.506(2) .
C2 C3 1.394(2) .
C5 C4 1.389(2) .
C5 C6 1.394(2) .
C5 H5 0.9500 .
C9 C10 1.400(2) 3_656
C9 C8 1.499(2) .
C3 C4 1.389(2) .
C3 H3 0.9500 .
C10 C9 1.400(2) 3_656
C10 C11 1.500(2) .
C7 H7A 0.9800 .
C7 H7B 0.9800 .
C7 H7C 0.9800 .
C4 H4 0.9500 .
C8 H8A 0.9800 .
C8 H8B 0.9800 .
C8 H8C 0.9800 .
C11 H11A 0.9800 .
C11 H11B 0.9800 .
C11 H11C 0.9800 .
N2 C12 1.335(2) .
N2 C16 1.335(2) .
C16 C15 1.391(2) .
C16 C16 1.498(3) 3_556
C15 C14 1.388(2) .
C15 H15 0.9500 .
C14 C13 1.384(3) .
C14 H14 0.9500 .
C12 C13 1.383(3) .
C12 H12 0.9500 .
C13 H13 0.9500 .

loop_
_geom_torsion_atom_site_label_1
_geom_torsion_atom_site_label_2
_geom_torsion_atom_site_label_3
_geom_torsion_atom_site_label_4
_geom_torsion
_geom_torsion_site_symmetry_1
_geom_torsion_site_symmetry_4
C6 C1 C2 O1 -178.37(12) . .
C7 C1 C2 O1 1.1(2) . .
C6 C1 C2 C3 1.4(2) . .
C7 C1 C2 C3 -179.18(14) . .
C4 C5 C6 O2 -178.48(14) . .
C4 C5 C6 C1 1.6(2) . .
C2 C1 C6 O2 177.84(13) . .
C7 C1 C6 O2 -1.6(2) . .
C2 C1 C6 C5 -2.2(2) . .
C7 C1 C6 C5 178.37(14) . .
C10 N1 C9 C10 0.0(2) . 3_656
C10 N1 C9 C8 -179.60(14) . .
O1 C2 C3 C4 179.77(13) . .
C1 C2 C3 C4 0.0(2) . .
C9 N1 C10 C9 0.0(2) . 3_656
C9 N1 C10 C11 -179.93(14) . .
C2 C3 C4 C5 -0.7(2) . .
C6 C5 C4 C3 -0.1(2) . .
C12 N2 C16 C15 1.0(2) . .
C12 N2 C16 C16 -179.56(18) . 3_556
N2 C16 C15 C14 -1.0(3) . .
C16 C16 C15 C14 179.52(18) 3_556 .
C16 C15 C14 C13 0.6(3) . .
C16 N2 C12 C13 -0.5(3) . .
N2 C12 C13 C14 0.1(3) . .
C15 C14 C13 C12 -0.2(3) . .
